data_7157759
loop_
_publ_author_name
'Bakthadoss, Manickam'
'Mushaf, Mohammad'

_publ_section_title
;
 Intramolecular [3 + 2] nitrone cycloaddition reaction: highly regio and
 diastereoselective synthesis of bicyclo[3.2.1]octane scaffolds.
;
_journal_issue 47
_journal_name_full 'Organic &amp; biomolecular chemistry'
_journal_page_first 9653
_journal_page_last 9659
_journal_paper_doi 10.1039/d0ob01960g
_journal_volume 18
_journal_year 2020
_chemical_formula_moiety 'C16 H18 Cl N O6'
_chemical_formula_sum 'C16 H18 Cl N O6'
_chemical_formula_weight 355.78
_space_group_crystal_system monoclinic
_space_group_IT_number 14
_space_group_name_Hall '-P 2yab'
_space_group_name_H-M_alt 'P 1 21/a 1'
_symmetry_Int_Tables_number 14
_atom_sites_solution_primary direct
_audit_creation_date 2020-07-15
_audit_creation_method
;
Olex2 1.2-ac3
(compiled 2016.03.30 svn.r3266 for Rigaku Oxford Diffraction, GUI svn.r5168)
;
_audit_update_record
;
2020-07-15 deposited with the CCDC.	2020-11-17 downloaded from the CCDC.
;
_cell_angle_alpha 90
_cell_angle_beta 95.377(5)
_cell_angle_gamma 90
_cell_formula_units_Z 4
_cell_length_a 11.0420(5)
_cell_length_b 8.8933(5)
_cell_length_c 16.9598(12)
_cell_measurement_reflns_used 2833
_cell_measurement_temperature 295
_cell_measurement_theta_max 29.1464
_cell_measurement_theta_min 3.6127
_cell_volume 1658.12(17)
_computing_cell_refinement
;
CrysAlisPro, Agilent Technologies,
Version 1.171.36.21 (release 14-08-2012 CrysAlis171 .NET)
(compiled Sep 14 2012,17:21:16)
;
_computing_data_collection
;
CrysAlisPro, Agilent Technologies,
Version 1.171.36.21 (release 14-08-2012 CrysAlis171 .NET)
(compiled Sep 14 2012,17:21:16)
;
_computing_data_reduction
;
CrysAlisPro, Agilent Technologies,
Version 1.171.36.21 (release 14-08-2012 CrysAlis171 .NET)
(compiled Sep 14 2012,17:21:16)
;
_computing_molecular_graphics 'Olex2 (Dolomanov et al., 2009)'
_computing_publication_material 'Olex2 (Dolomanov et al., 2009)'
_computing_structure_refinement 'olex2.refine (Bourhis et al., 2015)'
_computing_structure_solution 'ShelXS (Sheldrick, 2008)'
_diffrn_ambient_temperature 295
_diffrn_detector_area_resol_mean 15.9821
_diffrn_measured_fraction_theta_full 0.9935
_diffrn_measured_fraction_theta_max 0.8706
_diffrn_measurement_details
;
#__ type_ start__ end____ width___ exp.time_
  1 omega  -75.00  -46.00   1.0000   23.0000
omega____ theta____ kappa____ phi______ frames
    -      -17.3397  127.0000 -119.0000 29

#__ type_ start__ end____ width___ exp.time_
  2 omega  -87.00  -58.00   1.0000   23.0000
omega____ theta____ kappa____ phi______ frames
    -      -17.3397 -178.0000  120.0000 29

#__ type_ start__ end____ width___ exp.time_
  3 omega   -7.00   21.00   1.0000   23.0000
omega____ theta____ kappa____ phi______ frames
    -      -17.3397   57.0000  150.0000 28

#__ type_ start__ end____ width___ exp.time_
  4 omega  -16.00   14.00   1.0000   23.0000
omega____ theta____ kappa____ phi______ frames
    -      -17.3397   57.0000    0.0000 30

#__ type_ start__ end____ width___ exp.time_
  5 omega  -13.00   24.00   1.0000   23.0000
omega____ theta____ kappa____ phi______ frames
    -      -17.3397  -99.0000 -150.0000 37

#__ type_ start__ end____ width___ exp.time_
  6 omega  -64.00  -35.00   1.0000   23.0000
omega____ theta____ kappa____ phi______ frames
    -      -17.3397 -178.0000  -90.0000 29

#__ type_ start__ end____ width___ exp.time_
  7 omega  -80.00  -54.00   1.0000   23.0000
omega____ theta____ kappa____ phi______ frames
    -      -17.3397  147.0000  -88.0000 26

#__ type_ start__ end____ width___ exp.time_
  8 omega  -15.00   41.00   1.0000   23.0000
omega____ theta____ kappa____ phi______ frames
    -      -17.3397   57.0000 -150.0000 56

#__ type_ start__ end____ width___ exp.time_
  9 omega  -71.00    9.00   1.0000   23.0000
omega____ theta____ kappa____ phi______ frames
    -      -17.3397  -77.0000  150.0000 80

#__ type_ start__ end____ width___ exp.time_
 10 omega   19.00   88.00   1.0000   23.0000
omega____ theta____ kappa____ phi______ frames
    -       19.1366   57.0000   90.0000 69
;
_diffrn_measurement_device_type 'Xcalibur, Eos'
_diffrn_measurement_method '\w scans'
_diffrn_orient_matrix_UB_11 -0.0003323000
_diffrn_orient_matrix_UB_12 -0.0726909000
_diffrn_orient_matrix_UB_13 -0.0172538000
_diffrn_orient_matrix_UB_21 -0.0142660000
_diffrn_orient_matrix_UB_22 0.0321036000
_diffrn_orient_matrix_UB_23 -0.0379848000
_diffrn_orient_matrix_UB_31 0.0629449000
_diffrn_orient_matrix_UB_32 0.0069272000
_diffrn_orient_matrix_UB_33 -0.0047099000
_diffrn_radiation_monochromator graphite
_diffrn_radiation_type 'Mo K\a'
_diffrn_radiation_wavelength 0.71073
_diffrn_reflns_av_R_equivalents 0.0413
_diffrn_reflns_av_unetI/netI 0.0389
_diffrn_reflns_limit_h_max 13
_diffrn_reflns_limit_h_min -14
_diffrn_reflns_limit_k_max 11
_diffrn_reflns_limit_k_min -12
_diffrn_reflns_limit_l_max 22
_diffrn_reflns_limit_l_min -20
_diffrn_reflns_number 11912
_diffrn_reflns_theta_full 25.0000
_diffrn_reflns_theta_max 29.21
_diffrn_reflns_theta_min 3.62
_diffrn_source 'Enhance (Mo) X-ray Source'
_exptl_absorpt_coefficient_mu 0.262
_exptl_absorpt_correction_T_max 1.00000
_exptl_absorpt_correction_T_min 0.77280
_exptl_absorpt_correction_type multi-scan
_exptl_absorpt_process_details
;
CrysAlisPro, Agilent Technologies,
Version 1.171.36.21 (release 14-08-2012 CrysAlis171 .NET)
(compiled Sep 14 2012,17:21:16)
Empirical absorption correction using spherical harmonics,
 implemented in SCALE3 ABSPACK scaling algorithm.
;
_exptl_crystal_colour colourless
_exptl_crystal_colour_primary colourless
_exptl_crystal_density_diffrn 1.4251
_exptl_crystal_description block
_exptl_crystal_F_000 745.0328
_exptl_crystal_size_max 0.48
_exptl_crystal_size_mid 0.3
_exptl_crystal_size_min 0.13
_refine_diff_density_max 0.3837
_refine_diff_density_min -0.4095
_refine_diff_density_rms 0.0771
_refine_ls_d_res_high 0.7282
_refine_ls_d_res_low 5.6284
_refine_ls_extinction_expression Fc^*^=kFc[1+0.001xFc^2^\l^3^/sin(2\q)]^-1/4^
_refine_ls_goodness_of_fit_ref 1.0578
_refine_ls_hydrogen_treatment constr
_refine_ls_matrix_type full
_refine_ls_number_constraints 28
_refine_ls_number_parameters 220
_refine_ls_number_reflns 3917
_refine_ls_number_restraints 0
_refine_ls_restrained_S_all 1.0578
_refine_ls_R_factor_all 0.0899
_refine_ls_R_factor_gt 0.0582
_refine_ls_shift/su_max 0.0008
_refine_ls_shift/su_mean 0.0002
_refine_ls_structure_factor_coef Fsqd
_refine_ls_weighting_details 'w=1/[\s^2^(Fo^2^)+(0.0856P)^2^+0.5350P] where P=(Fo^2^+2Fc^2^)/3'
_refine_ls_weighting_scheme calc
_refine_ls_wR_factor_gt 0.1493
_refine_ls_wR_factor_ref 0.1771
_reflns_Friedel_coverage 0.0
_reflns_limit_h_max 14
_reflns_limit_h_min 0
_reflns_limit_k_max 12
_reflns_limit_k_min 0
_reflns_limit_l_max 22
_reflns_limit_l_min -22
_reflns_number_gt 2609
_reflns_number_total 3917
_reflns_threshold_expression I>=2u(I)
_cod_data_source_file d0ob01960g2.cif
_cod_data_source_block MB-MM-444-S
_cod_depositor_comments 'Adding full bibliography for 7157759.cif.'
_cod_original_cell_volume 1658.10(17)
_cod_original_sg_symbol_Hall '-P 2ybc (z,y,-x)'
_cod_database_code 7157759
_chemical_oxdiff_formula 'C34 H26 N2 O11'
_chemical_oxdiff_usercomment 'COLOURLESS BLOCK, 295K, 0.48 0.3 0.13'
_reflns_odcompleteness_completeness 99.28
_reflns_odcompleteness_iscentric 1
_reflns_odcompleteness_theta 26.32
_olex2_refinement_description
;
1. Fixed Uiso
 At 1.2 times of:
  All C(H) groups, All C(H,H) groups
 At 1.5 times of:
  All C(H,H,H) groups
2.a Ternary CH refined with riding coordinates:
 C7(H7), C8(H8)
2.b Secondary CH2 refined with riding coordinates:
 C11(H11a,H11b), C14(H14a,H14b)
2.c Aromatic/amide H refined with riding coordinates:
 C6(H6), C3(H3), C2(H2)
2.d Idealised Me refined as rotating group:
 C12(H12a,H12b,H12c), C16(H16a,H16b,H16c), C15(H15a,H15b,H15c)
;
_olex2_submission_special_instructions 'No special instructions were received'

loop_
_space_group_symop_id
_space_group_symop_operation_xyz
1 x,y,z
2 -x+1/2,y+1/2,-z
3 -x,-y,-z
4 x-1/2,-y-1/2,z

loop_
_atom_site_label
_atom_site_type_symbol
_atom_site_fract_x
_atom_site_fract_y
_atom_site_fract_z
_atom_site_U_iso_or_equiv
_atom_site_adp_type
_atom_site_occupancy
_atom_site_refinement_flags_posn
Cl1 Cl 0.52682(6) 0.32422(9) 0.41124(4) 0.0623(3) Uani 1.000000 .
C5 C 0.42071(19) 0.1705(3) 0.61574(14) 0.0389(5) Uani 1.000000 .
O1 O 0.26574(15) -0.0129(2) 0.63898(10) 0.0476(4) Uani 1.000000 .
C6 C 0.4819(2) 0.2497(3) 0.56091(14) 0.0408(5) Uani 1.000000 .
H6 H 0.5429(2) 0.3174(3) 0.57798(14) 0.0490(6) Uiso 1.000000 R
O5 O 0.13020(16) -0.0497(2) 0.79525(12) 0.0533(5) Uani 1.000000 .
C7 C 0.44720(19) 0.1861(3) 0.70436(14) 0.0396(5) Uani 1.000000 .
H7 H 0.52931(19) 0.2253(3) 0.71855(14) 0.0475(6) Uiso 1.000000 R
N1 N 0.35555(17) 0.2705(2) 0.74425(12) 0.0429(5) Uani 1.000000 .
O3 O 0.39896(19) -0.0116(3) 0.87831(11) 0.0689(6) Uani 1.000000 .
O6 O 0.25473(19) -0.2308(2) 0.75797(14) 0.0694(6) Uani 1.000000 .
C4 C 0.3302(2) 0.0693(3) 0.58766(14) 0.0414(5) Uani 1.000000 .
C1 C 0.4512(2) 0.2270(3) 0.48072(14) 0.0447(6) Uani 1.000000 .
C9 C 0.2914(2) 0.0224(3) 0.72047(14) 0.0408(5) Uani 1.000000 .
C13 C 0.4635(2) 0.0327(3) 0.83038(15) 0.0470(6) Uani 1.000000 .
C3 C 0.3012(2) 0.0468(3) 0.50788(16) 0.0506(6) Uani 1.000000 .
H3 H 0.2414(2) -0.0223(3) 0.49035(16) 0.0607(8) Uiso 1.000000 R
O4 O 0.57452(18) 0.0847(3) 0.84720(11) 0.0671(6) Uani 1.000000 .
C10 C 0.2252(2) -0.1014(3) 0.76138(15) 0.0455(6) Uani 1.000000 .
C2 C 0.3613(2) 0.1276(3) 0.45407(15) 0.0504(6) Uani 1.000000 .
H2 H 0.3411(2) 0.1147(3) 0.40001(15) 0.0604(7) Uiso 1.000000 R
C8 C 0.4297(2) 0.0329(3) 0.74197(14) 0.0415(5) Uani 1.000000 .
H8 H 0.4730(2) -0.0461(3) 0.71573(14) 0.0498(6) Uiso 1.000000 R
C12 C -0.0093(4) -0.0815(5) 0.8913(2) 0.0910(12) Uani 1.000000 .
H12a H -0.060(2) -0.006(2) 0.8649(4) 0.1366(18) Uiso 1.000000 GR
H12b H -0.059(2) -0.1523(8) 0.9165(13) 0.1366(18) Uiso 1.000000 GR
H12c H 0.0469(4) -0.035(3) 0.9305(10) 0.1366(18) Uiso 1.000000 GR
C11 C 0.0584(3) -0.1601(3) 0.8332(2) 0.0663(8) Uani 1.000000 .
H11a H 0.0024(3) -0.2096(3) 0.7940(2) 0.0796(10) Uiso 1.000000 R
H11b H 0.1112(3) -0.2357(3) 0.8594(2) 0.0796(10) Uiso 1.000000 R
C16 C 0.3110(3) 0.4084(3) 0.70519(18) 0.0536(7) Uani 1.000000 .
H16a H 0.3776(4) 0.4768(9) 0.7018(11) 0.0804(10) Uiso 1.000000 GR
H16b H 0.2751(16) 0.3853(4) 0.6529(5) 0.0804(10) Uiso 1.000000 GR
H16c H 0.2511(13) 0.4538(12) 0.7351(6) 0.0804(10) Uiso 1.000000 GR
C14 C 0.6174(4) 0.0990(6) 0.9310(2) 0.1003(15) Uani 1.000000 .
H14a H 0.5517(4) 0.1337(6) 0.9605(2) 0.1204(18) Uiso 1.000000 R
H14b H 0.6443(4) 0.0019(6) 0.9519(2) 0.1204(18) Uiso 1.000000 R
C15 C 0.7165(4) 0.2044(6) 0.9396(2) 0.1020(14) Uani 1.000000 .
H15a H 0.7794(14) 0.173(2) 0.9079(16) 0.153(2) Uiso 1.000000 GR
H15b H 0.6879(8) 0.3021(10) 0.9225(19) 0.153(2) Uiso 1.000000 GR
H15c H 0.748(2) 0.209(3) 0.9942(4) 0.153(2) Uiso 1.000000 GR
O2 O 0.24787(14) 0.16625(18) 0.73627(11) 0.0471(4) Uani 1.000000 .

loop_
_atom_site_aniso_label
_atom_site_aniso_U_11
_atom_site_aniso_U_22
_atom_site_aniso_U_33
_atom_site_aniso_U_12
_atom_site_aniso_U_13
_atom_site_aniso_U_23
Cl1 0.0613(4) 0.0758(5) 0.0512(4) -0.0137(3) 0.0131(3) 0.0101(3)
C5 0.0343(10) 0.0397(12) 0.0425(13) 0.0002(9) 0.0035(9) 0.0014(9)
O1 0.0451(9) 0.0522(10) 0.0458(10) -0.0152(8) 0.0061(7) 0.0021(8)
C6 0.0364(11) 0.0420(13) 0.0442(13) -0.0011(9) 0.0051(9) 0.0025(10)
O5 0.0504(10) 0.0425(10) 0.0704(12) -0.0060(8) 0.0238(8) 0.0044(8)
C7 0.0329(10) 0.0412(12) 0.0448(13) -0.0028(9) 0.0040(9) 0.0013(10)
N1 0.0447(10) 0.0351(10) 0.0499(12) -0.0037(8) 0.0101(8) 0.0027(8)
O3 0.0627(12) 0.0957(17) 0.0494(12) -0.0072(11) 0.0112(9) 0.0182(11)
O6 0.0753(13) 0.0385(11) 0.0994(17) 0.0049(10) 0.0346(12) 0.0099(10)
C4 0.0364(11) 0.0429(13) 0.0456(14) -0.0038(10) 0.0072(9) 0.0017(10)
C1 0.0399(11) 0.0479(14) 0.0470(14) 0.0018(10) 0.0089(10) 0.0037(11)
C9 0.0383(11) 0.0348(12) 0.0503(14) 0.0007(9) 0.0094(10) 0.0038(10)
C13 0.0485(13) 0.0444(14) 0.0480(14) 0.0041(11) 0.0042(11) 0.0070(11)
C3 0.0460(13) 0.0556(16) 0.0496(15) -0.0112(11) 0.0021(11) -0.0018(12)
O4 0.0568(11) 0.0944(17) 0.0479(11) -0.0187(11) -0.0061(8) 0.0153(10)
C10 0.0460(12) 0.0386(14) 0.0529(15) -0.0023(10) 0.0093(10) 0.0032(11)
C2 0.0507(14) 0.0584(16) 0.0413(14) -0.0052(12) 0.0008(10) -0.0038(11)
C8 0.0364(11) 0.0397(13) 0.0489(14) 0.0032(9) 0.0064(9) 0.0039(10)
C12 0.093(3) 0.100(3) 0.087(3) -0.013(2) 0.047(2) 0.005(2)
C11 0.0677(18) 0.0596(19) 0.076(2) -0.0164(14) 0.0280(15) 0.0073(15)
C16 0.0614(16) 0.0375(14) 0.0636(17) 0.0028(12) 0.0152(12) 0.0075(12)
C14 0.106(3) 0.136(4) 0.053(2) -0.041(3) -0.0227(19) 0.023(2)
C15 0.092(3) 0.128(4) 0.083(3) -0.017(3) -0.008(2) -0.020(2)
O2 0.0380(8) 0.0365(9) 0.0680(12) 0.0005(7) 0.0118(7) 0.0049(8)

loop_
_atom_type_symbol
_atom_type_scat_dispersion_real
_atom_type_scat_dispersion_imag
_atom_type_scat_Cromer_Mann_a1
_atom_type_scat_Cromer_Mann_a2
_atom_type_scat_Cromer_Mann_a3
_atom_type_scat_Cromer_Mann_a4
_atom_type_scat_Cromer_Mann_b1
_atom_type_scat_Cromer_Mann_b2
_atom_type_scat_Cromer_Mann_b3
_atom_type_scat_Cromer_Mann_b4
_atom_type_scat_Cromer_Mann_c
_atom_type_scat_source
_atom_type_scat_dispersion_source
H 0.00000 0.00000 0.49300 0.32291 0.14019 0.04081 10.51090 26.12570 3.14236 57.79970 0.0030380000826 'International Tables Volume C Table 6.1.1.4 (pp. 500-502)' 'Henke, Gullikson and Davis, At. Data and Nucl. Data Tables, 1993, 54, 2'
C 0.00347 0.00161 2.31000 1.02000 1.58860 0.86500 20.84390 10.20750 0.56870 51.65120 0.215599998832 'International Tables Volume C Table 6.1.1.4 (pp. 500-502)' 'Henke, Gullikson and Davis, At. Data and Nucl. Data Tables, 1993, 54, 2'
Cl 0.14873 0.16029 11.46040 7.19640 6.25560 1.64550 0.01040 1.16620 18.51940 47.77840 -9.55739974976 'International Tables Volume C Table 6.1.1.4 (pp. 500-502)' 'Henke, Gullikson and Davis, At. Data and Nucl. Data Tables, 1993, 54, 2'
O 0.01158 0.00611 3.04850 2.28680 1.54630 0.86700 13.27710 5.70110 0.32390 32.90890 0.250800013542 'International Tables Volume C Table 6.1.1.4 (pp. 500-502)' 'Henke, Gullikson and Davis, At. Data and Nucl. Data Tables, 1993, 54, 2'
N 0.00653 0.00323 12.21260 3.13220 2.01250 1.16630 0.00570 9.89330 28.99750 0.58260 -11.5290002823 'International Tables Volume C Table 6.1.1.4 (pp. 500-502)' 'Henke, Gullikson and Davis, At. Data and Nucl. Data Tables, 1993, 54, 2'

loop_
_geom_angle_atom_site_label_1
_geom_angle_atom_site_label_2
_geom_angle_atom_site_label_3
_geom_angle
_geom_angle_site_symmetry_1
_geom_angle_site_symmetry_3
_geom_angle_publ_flag
C7 C5 C6 123.9(2) . . ?
C4 C5 C6 118.4(2) . . ?
C4 C5 C7 117.7(2) . . ?
C9 O1 C4 115.35(17) . . ?
C1 C6 C5 119.6(2) . . ?
C11 O5 C10 116.5(2) . . ?
N1 C7 C5 115.23(18) . . ?
C8 C7 C5 108.28(19) . . ?
C8 C7 N1 98.26(17) . . ?
C16 N1 C7 115.89(19) . . ?
O2 N1 C7 102.47(16) . . ?
O2 N1 C16 104.34(18) . . ?
O1 C4 C5 121.3(2) . . ?
C3 C4 C5 121.5(2) . . ?
C3 C4 O1 117.1(2) . . ?
C6 C1 Cl1 120.33(19) . . ?
C2 C1 Cl1 118.4(2) . . ?
C2 C1 C6 121.3(2) . . ?
C10 C9 O1 102.88(18) . . ?
C8 C9 O1 110.33(18) . . ?
C8 C9 C10 116.36(19) . . ?
O2 C9 O1 110.30(19) . . ?
O2 C9 C10 112.58(18) . . ?
O2 C9 C8 104.49(18) . . ?
O4 C13 O3 124.8(2) . . ?
C8 C13 O3 124.6(2) . . ?
C8 C13 O4 110.7(2) . . ?
C2 C3 C4 119.5(2) . . ?
C14 O4 C13 116.9(2) . . ?
O6 C10 O5 125.7(2) . . ?
C9 C10 O5 112.4(2) . . ?
C9 C10 O6 121.8(2) . . ?
C3 C2 C1 119.7(2) . . ?
C9 C8 C7 96.70(17) . . ?
C13 C8 C7 112.8(2) . . ?
C13 C8 C9 112.46(19) . . ?
C12 C11 O5 108.1(3) . . ?
C15 C14 O4 109.3(3) . . ?
C9 O2 N1 107.29(15) . . ?

loop_
_geom_bond_atom_site_label_1
_geom_bond_atom_site_label_2
_geom_bond_distance
_geom_bond_site_symmetry_2
_geom_bond_publ_flag
Cl1 C1 1.737(2) . ?
C5 C6 1.391(3) . ?
C5 C7 1.511(3) . ?
C5 C4 1.395(3) . ?
O1 C4 1.384(3) . ?
O1 C9 1.420(3) . ?
C6 C1 1.385(3) . ?
O5 C10 1.324(3) . ?
O5 C11 1.449(3) . ?
C7 N1 1.474(3) . ?
C7 C8 1.525(3) . ?
N1 C16 1.457(3) . ?
N1 O2 1.504(2) . ?
O3 C13 1.197(3) . ?
O6 C10 1.199(3) . ?
C4 C3 1.375(3) . ?
C1 C2 1.374(4) . ?
C9 C10 1.524(3) . ?
C9 C8 1.539(3) . ?
C9 O2 1.402(3) . ?
C13 O4 1.316(3) . ?
C13 C8 1.511(3) . ?
C3 C2 1.380(4) . ?
O4 C14 1.460(4) . ?
C12 C11 1.469(5) . ?
C14 C15 1.438(5) . ?
